data_1543567
loop_
_publ_author_name
'Hanife Ibisoglu'
'Serap Besli'
'Fatma Yuksel'
'Ilker Un'
'Adem Kilic'

_publ_section_title
;
 Investigation of nucleophilic substitution pathway for the reactions of
 1,4-benzodioxan-6-amine with chlorocyclophosphazenes
;
_journal_name_full 'Inorganica Chimica Acta'
_journal_page_first 216
_journal_page_last 226
_journal_paper_doi 10.1016/j.ica.2013.09.030
_journal_volume 409B
_journal_year 2014
_chemical_formula_sum 'C16 H16 Cl6 N6 O4 P4'
_chemical_formula_weight 692.93
_space_group_crystal_system monoclinic
_space_group_IT_number 14
_space_group_name_Hall '-P 2ybc'
_space_group_name_H-M_alt 'P 1 21/c 1'
_symmetry_space_group_name_Hall '-P 2ybc'
_symmetry_space_group_name_H-M 'P 1 21/c 1'
_atom_sites_solution_hydrogens geom
_atom_sites_solution_primary direct
_atom_sites_solution_secondary difmap
_cell_angle_alpha 90
_cell_angle_beta 90.8780(10)
_cell_angle_gamma 90
_cell_formula_units_Z 4
_cell_length_a 8.50360(10)
_cell_length_b 27.3073(4)
_cell_length_c 10.9003(2)
_cell_measurement_reflns_used 9555
_cell_measurement_temperature 126.(2)
_cell_measurement_theta_max 28.3217
_cell_measurement_theta_min 2.3910
_cell_volume 2530.87(7)
_computing_cell_refinement 'SAINT V7.66A (Bruker AXS, 2009)'
_computing_data_reduction 'SAINT V7.66A (Bruker AXS, 2009)'
_computing_structure_refinement 'SHELXL-97 (Sheldrick, 2008)'
_computing_structure_solution 'SHELXS-97 (Sheldrick, 2008)'
_diffrn_ambient_temperature 126.(2)
_diffrn_detector_area_resol_mean 8.3333
_diffrn_measured_fraction_theta_full 0.999
_diffrn_measured_fraction_theta_max 0.999
_diffrn_radiation_monochromator multilayer
_diffrn_radiation_type MoK\a
_diffrn_radiation_wavelength 0.71073
_diffrn_reflns_av_R_equivalents 0.0268
_diffrn_reflns_av_sigmaI/netI 0.0266
_diffrn_reflns_limit_h_max 11
_diffrn_reflns_limit_h_min -8
_diffrn_reflns_limit_k_max 32
_diffrn_reflns_limit_k_min -36
_diffrn_reflns_limit_l_max 14
_diffrn_reflns_limit_l_min -14
_diffrn_reflns_number 22132
_diffrn_reflns_theta_full 28.33
_diffrn_reflns_theta_max 28.33
_diffrn_reflns_theta_min 1.49
_diffrn_source ImuS
_exptl_absorpt_coefficient_mu 0.972
_exptl_absorpt_correction_T_max 0.92
_exptl_absorpt_correction_T_min 0.84
_exptl_absorpt_correction_type multi-scan
_exptl_absorpt_process_details 'SADABS V2008/1 (Bruker AXS)'
_exptl_crystal_colour colourless
_exptl_crystal_density_diffrn 1.819
_exptl_crystal_density_method 'not measured'
_exptl_crystal_description block
_exptl_crystal_F_000 1392
_exptl_crystal_size_max 0.180
_exptl_crystal_size_mid 0.110
_exptl_crystal_size_min 0.080
_refine_diff_density_max 0.858
_refine_diff_density_min -0.368
_refine_ls_extinction_method none
_refine_ls_goodness_of_fit_ref 1.042
_refine_ls_hydrogen_treatment mixed
_refine_ls_matrix_type full
_refine_ls_number_parameters 331
_refine_ls_number_reflns 6311
_refine_ls_number_restraints 2
_refine_ls_restrained_S_all 1.042
_refine_ls_R_factor_all 0.0398
_refine_ls_R_factor_gt 0.0322
_refine_ls_shift/su_max 0.001
_refine_ls_shift/su_mean 0.000
_refine_ls_structure_factor_coef Fsqd
_refine_ls_weighting_details 'calc w=1/[\s^2^(Fo^2^)+(0.0337P)^2^+2.7689P] where P=(Fo^2^+2Fc^2^)/3'
_refine_ls_weighting_scheme calc
_refine_ls_wR_factor_gt 0.0782
_refine_ls_wR_factor_ref 0.0820
_reflns_number_gt 5445
_reflns_number_total 6311
_reflns_threshold_expression >2sigma(I)
_cod_data_source_file ICA-2014-409B-216-226-5.cif
_cod_data_source_block IIIIII
_cod_depositor_comments
;
The following automatic conversions were performed:

'_journal_paper_doi' value 'doi:10.1016/j.ica.2013.09.030' was
changed to '10.1016/j.ica.2013.09.030'.

Automatic conversion script
Id: cif_fix_values 6433 2018-09-21 13:16:33Z andrius 
;
_cod_database_code 1543567

loop_
_space_group_symop_operation_xyz
'x, y, z'
'-x, y+1/2, -z+1/2'
'-x, -y, -z'
'x, -y-1/2, z-1/2'

loop_
_atom_site_type_symbol
_atom_site_label
_atom_site_fract_x
_atom_site_fract_y
_atom_site_fract_z
_atom_site_U_iso_or_equiv
_atom_site_adp_type
_atom_site_calc_flag
_atom_site_refinement_flags
_atom_site_occupancy
_atom_site_disorder_assembly
_atom_site_disorder_group
P P1 0.41655(6) 0.336352(18) 0.32685(4) 0.01354(10) Uani d . 1 . .
P P2 0.13919(6) 0.304778(17) 0.19305(4) 0.01344(10) Uani d . 1 . .
P P3 0.04443(6) 0.405076(18) 0.20430(4) 0.01376(10) Uani d . 1 . .
P P4 0.32479(6) 0.435571(18) 0.34199(4) 0.01450(11) Uani d . 1 . .
N N1 0.26867(19) 0.30324(6) 0.29614(15) 0.0165(3) Uani d . 1 . .
N N2 0.0714(2) 0.35390(6) 0.14061(15) 0.0169(3) Uani d . 1 . .
N N3 0.1918(2) 0.43692(6) 0.24213(15) 0.0173(3) Uani d . 1 . .
N N4 0.3901(2) 0.38637(6) 0.39737(15) 0.0172(3) Uani d . 1 . .
N N5 0.5383(2) 0.30543(6) 0.41299(15) 0.0176(3) Uani d D 1 . .
H H1 0.562(3) 0.3193(9) 0.4827(14) 0.026 Uiso d D 1 . .
N N6 -0.0678(2) 0.43524(6) 0.10906(15) 0.0164(3) Uani d D 1 . .
H H2 -0.101(3) 0.4174(8) 0.0489(16) 0.025 Uiso d D 1 . .
O O1 0.78589(18) 0.11731(5) 0.36329(13) 0.0214(3) Uani d . 1 . .
O O2 0.59239(18) 0.15815(5) 0.17079(12) 0.0196(3) Uani d . 1 . .
O O3 -0.30850(19) 0.62521(5) 0.13721(14) 0.0238(3) Uani d . 1 . .
O O4 -0.07974(19) 0.59132(5) 0.31372(13) 0.0233(3) Uani d . 1 . .
Cl Cl1 0.52754(6) 0.34958(19) 0.16667(4) 0.02251(11) Uani d . 1 . .
Cl Cl2 0.20775(7) 0.265692(18) 0.04758(4) 0.02385(12) Uani d . 1 . .
Cl Cl3 -0.03634(6) 0.263626(19) 0.25710(5) 0.02534(12) Uani d . 1 . .
Cl Cl4 -0.08363(7) 0.39539(2) 0.35981(5) 0.02642(12) Uani d . 1 . .
Cl Cl5 0.26401(7) 0.476611(19) 0.48558(5) 0.02711(12) Uani d . 1 . .
Cl Cl6 0.50184(6) 0.474633(19) 0.27109(5) 0.02528(12) Uani d . 1 . .
C C1 0.6011(2) 0.25806(7) 0.39315(17) 0.0150(4) Uani d . 1 . .
C C2 0.7043(2) 0.23944(7) 0.48168(17) 0.0175(4) Uani d . 1 . .
H H3 0.7326 0.2587 0.5511 0.021 Uiso calc R 1 . .
C C3 0.7656(2) 0.19292(7) 0.46889(17) 0.0174(4) Uani d . 1 . .
H H4 0.8353 0.1804 0.5302 0.021 Uiso calc R 1 . .
C C4 0.7270(2) 0.16429(7) 0.36840(17) 0.0165(4) Uani d . 1 . .
C C5 0.7040(3) 0.08790(8) 0.2752(2) 0.0288(5) Uani d . 1 . .
H H5 0.5989 0.0794 0.3066 0.035 Uiso calc R 1 . .
H H6 0.7627 0.0571 0.2622 0.035 Uiso calc R 1 . .
C C6 0.6859(3) 0.11420(9) 0.1566(2) 0.0305(5) Uani d . 1 . .
H H7 0.7909 0.1231 0.1256 0.037 Uiso calc R 1 . .
H H8 0.6344 0.0924 0.0955 0.037 Uiso calc R 1 . .
C C7 0.6298(2) 0.18381(7) 0.27637(16) 0.0154(4) Uani d . 1 . .
C C8 0.5659(2) 0.23040(7) 0.28856(17) 0.0160(4) Uani d . 1 . .
H H9 0.4987 0.2433 0.2261 0.019 Uiso calc R 1 . .
C C9 -0.1297(2) 0.48333(7) 0.12191(17) 0.0151(4) Uani d . 1 . .
C C10 -0.2443(2) 0.49914(7) 0.03845(17) 0.0174(4) Uani d . 1 . .
H H10 -0.2821 0.4775 -0.0236 0.021 Uiso calc R 1 . .
C C11 -0.3033(2) 0.54636(8) 0.04560(18) 0.0198(4) Uani d . 1 . .
H H11 -0.3814 0.5569 -0.0117 0.024 Uiso calc R 1 . .
C C12 -0.2495(2) 0.57823(7) 0.13527(18) 0.0185(4) Uani d . 1 . .
C C13 -0.2069(3) 0.65746(8) 0.2047(2) 0.0255(5) Uani d . 1 . .
H H12 -0.2592 0.6896 0.2152 0.031 Uiso calc R 1 . .
H H13 -0.109 0.6628 0.1586 0.031 Uiso calc R 1 . .
C C14 -0.1676(3) 0.63609(8) 0.3283(2) 0.0271(5) Uani d . 1 . .
H H14 -0.1046 0.6598 0.3769 0.032 Uiso calc R 1 . .
H H15 -0.2657 0.6293 0.373 0.032 Uiso calc R 1 . .
C C15 -0.1381(2) 0.56209(7) 0.22104(17) 0.0175(4) Uani d . 1 . .
C C16 -0.0784(2) 0.51473(7) 0.21472(18) 0.0178(4) Uani d . 1 . .
H H16 -0.0027 0.5039 0.2737 0.021 Uiso calc R 1 . .

loop_
_atom_site_aniso_label
_atom_site_aniso_U_11
_atom_site_aniso_U_22
_atom_site_aniso_U_33
_atom_site_aniso_U_12
_atom_site_aniso_U_13
_atom_site_aniso_U_23
P1 0.0145(2) 0.0124(2) 0.0136(2) 0.00113(18) -0.00259(17) 0.00033(17)
P2 0.0149(2) 0.0101(2) 0.0152(2) -0.00078(17) -0.00334(17) 0.00014(17)
P3 0.0150(2) 0.0112(2) 0.0150(2) 0.00060(18) -0.00294(17) 0.00064(17)
P4 0.0176(2) 0.0111(2) 0.0146(2) -0.00062(18) -0.00388(18) -0.00116(17)
N1 0.0164(8) 0.0156(8) 0.0174(8) -0.0007(6) -0.0041(6) 0.0020(6)
N2 0.0201(8) 0.0115(8) 0.0190(8) 0.0005(6) -0.0052(6) -0.0003(6)
N3 0.0190(8) 0.0136(8) 0.0191(8) -0.0014(6) -0.0060(6) 0.0010(6)
N4 0.0223(9) 0.0134(8) 0.0158(7) 0.0023(7) -0.0042(6) -0.0006(6)
N5 0.0201(8) 0.0152(8) 0.0171(8) 0.0034(7) -0.0075(6) -0.0029(6)
N6 0.0185(8) 0.0126(8) 0.0177(8) 0.0015(6) -0.0073(6) -0.0021(6)
O1 0.0267(8) 0.0147(7) 0.0227(7) 0.0062(6) -0.0046(6) 0.0007(6)
O2 0.0284(8) 0.0142(7) 0.0161(6) 0.0050(6) -0.0062(6) -0.0014(5)
O3 0.0297(8) 0.0159(7) 0.0257(7) 0.0078(6) -0.0021(6) 0.0004(6)
O4 0.0323(8) 0.0146(7) 0.0227(7) 0.0037(6) -0.0056(6) -0.0037(6)
Cl1 0.0263(3) 0.0220(2) 0.0194(2) -0.0007(2) 0.00597(18) 0.00129(18)
Cl2 0.0370(3) 0.0167(2) 0.0178(2) 0.0047(2) -0.00272(19) -0.00419(17)
Cl3 0.0212(3) 0.0232(3) 0.0315(3) -0.0093(2) -0.0039(2) 0.0079(2)
Cl4 0.0284(3) 0.0295(3) 0.0215(2) -0.0004(2) 0.0065(2) 0.0029(2)
Cl5 0.0422(3) 0.0192(3) 0.0199(2) 0.0035(2) -0.0019(2) -0.00745(19)
Cl6 0.0231(3) 0.0219(3) 0.0307(3) -0.0094(2) -0.0037(2) 0.0045(2)
C1 0.0145(9) 0.0129(9) 0.0175(9) 0.0000(7) -0.0009(7) 0.0013(7)
C2 0.0178(9) 0.0190(10) 0.0155(9) -0.0005(8) -0.0032(7) 0.0005(7)
C3 0.0162(9) 0.0194(10) 0.0166(9) 0.0016(8) -0.0034(7) 0.0039(7)
C4 0.0160(9) 0.0150(9) 0.0184(9) 0.0021(7) -0.0002(7) 0.0035(7)
C5 0.0363(13) 0.0174(11) 0.0325(12) 0.0068(9) -0.0091(10) -0.0026(9)
C6 0.0425(14) 0.0233(12) 0.0257(11) 0.0112(10) -0.0055(10) -0.0043(9)
C7 0.0178(9) 0.0146(9) 0.0139(8) -0.0013(7) -0.0011(7) 0.0011(7)
C8 0.0169(9) 0.0162(9) 0.0149(8) 0.0015(7) -0.0026(7) 0.0030(7)
C9 0.0149(9) 0.0137(9) 0.0167(8) 0.0017(7) 0.0001(7) 0.0019(7)
C10 0.0189(10) 0.0173(10) 0.0158(9) 0.0017(8) -0.0023(7) 0.0001(7)
C11 0.0193(10) 0.0217(10) 0.0182(9) 0.0054(8) -0.0025(7) 0.0029(8)
C12 0.0221(10) 0.0140(9) 0.0197(9) 0.0047(8) 0.0041(7) 0.0025(7)
C13 0.0331(12) 0.0138(10) 0.0296(11) 0.0046(9) 0.0006(9) -0.0003(8)
C14 0.0389(13) 0.0166(10) 0.0258(11) 0.0056(9) -0.0002(9) -0.0054(8)
C15 0.0208(10) 0.0152(9) 0.0164(9) 0.0003(8) 0.0012(7) -0.0005(7)
C16 0.0190(10) 0.0166(10) 0.0178(9) 0.0019(8) -0.0034(7) 0.0010(7)

loop_
_atom_type_symbol
_atom_type_description
_atom_type_scat_dispersion_real
_atom_type_scat_dispersion_imag
_atom_type_scat_source
C C 0.0033 0.0016 'International Tables Vol C Tables 4.2.6.8 and 6.1.1.4'
H H 0.0000 0.0000 'International Tables Vol C Tables 4.2.6.8 and 6.1.1.4'
N N 0.0061 0.0033 'International Tables Vol C Tables 4.2.6.8 and 6.1.1.4'
O O 0.0106 0.0060 'International Tables Vol C Tables 4.2.6.8 and 6.1.1.4'
P P 0.1023 0.0942 'International Tables Vol C Tables 4.2.6.8 and 6.1.1.4'
Cl Cl 0.1484 0.1585 'International Tables Vol C Tables 4.2.6.8 and 6.1.1.4'

loop_
_geom_angle_atom_site_label_1
_geom_angle_atom_site_label_2
_geom_angle_atom_site_label_3
_geom_angle_site_symmetry_1
_geom_angle_site_symmetry_3
_geom_angle
N1 P1 N4 . . 118.51(9)
N1 P1 N5 . . 108.85(9)
N4 P1 N5 . . 105.17(9)
N1 P1 Cl1 . . 107.37(7)
N4 P1 Cl1 . . 109.58(7)
N5 P1 Cl1 . . 106.81(7)
N1 P2 N2 . . 122.53(9)
N1 P2 Cl3 . . 104.78(7)
N2 P2 Cl3 . . 109.64(7)
N1 P2 Cl2 . . 110.14(7)
N2 P2 Cl2 . . 106.10(7)
Cl3 P2 Cl2 . . 101.79(3)
N3 P3 N2 . . 118.92(9)
N3 P3 N6 . . 110.16(9)
N2 P3 N6 . . 104.82(8)
N3 P3 Cl4 . . 106.61(7)
N2 P3 Cl4 . . 109.43(7)
N6 P3 Cl4 . . 106.28(7)
N3 P4 N4 . . 122.49(9)
N3 P4 Cl5 . . 109.88(7)
N4 P4 Cl5 . . 105.82(7)
N3 P4 Cl6 . . 105.01(7)
N4 P4 Cl6 . . 109.84(7)
Cl5 P4 Cl6 . . 101.99(3)
P2 N1 P1 . . 133.38(11)
P2 N2 P3 . . 130.80(11)
P4 N3 P3 . . 137.40(11)
P4 N4 P1 . . 127.06(11)
C1 N5 P1 . . 128.67(14)
C1 N5 H1 . . 116.6(17)
P1 N5 H1 . . 114.6(17)
C9 N6 P3 . . 128.32(13)
C9 N6 H2 . . 118.6(17)
P3 N6 H2 . . 112.6(17)
C4 O1 C5 . . 112.19(15)
C7 O2 C6 . . 112.93(15)
C12 O3 C13 . . 111.36(16)
C15 O4 C14 . . 113.05(16)
C2 C1 C8 . . 119.61(18)
C2 C1 N5 . . 117.59(17)
C8 C1 N5 . . 122.79(17)
C3 C2 C1 . . 120.10(18)
C3 C2 H3 . . 120.0
C1 C2 H3 . . 120.0
C4 C3 C2 . . 121.02(18)
C4 C3 H4 . . 119.5
C2 C3 H4 . . 119.5
O1 C4 C3 . . 118.48(17)
O1 C4 C7 . . 122.53(18)
C3 C4 C7 . . 118.99(18)
O1 C5 C6 . . 110.93(19)
O1 C5 H5 . . 109.5
C6 C5 H5 . . 109.5
O1 C5 H6 . . 109.5
C6 C5 H6 . . 109.5
H5 C5 H6 . . 108.0
O2 C6 C5 . . 110.95(19)
O2 C6 H7 . . 109.4
C5 C6 H7 . . 109.4
O2 C6 H8 . . 109.4
C5 C6 H8 . . 109.4
H7 C6 H8 . . 108.0
O2 C7 C8 . . 117.29(16)
O2 C7 C4 . . 122.13(17)
C8 C7 C4 . . 120.58(17)
C7 C8 C1 . . 119.58(17)
C7 C8 H9 . . 120.2
C1 C8 H9 . . 120.2
C16 C9 C10 . . 119.54(18)
C16 C9 N6 . . 121.88(17)
C10 C9 N6 . . 118.59(17)
C11 C10 C9 . . 120.15(18)
C11 C10 H10 . . 119.9
C9 C10 H10 . . 119.9
C12 C11 C10 . . 120.64(18)
C12 C11 H11 . . 119.7
C10 C11 H11 . . 119.7
O3 C12 C11 . . 118.74(18)
O3 C12 C15 . . 121.92(18)
C11 C12 C15 . . 119.35(18)
O3 C13 C14 . . 110.29(18)
O3 C13 H12 . . 109.6
C14 C13 H12 . . 109.6
O3 C13 H13 . . 109.6
C14 C13 H13 . . 109.6
H12 C13 H13 . . 108.1
O4 C14 C13 . . 109.84(17)
O4 C14 H14 . . 109.7
C13 C14 H14 . . 109.7
O4 C14 H15 . . 109.7
C13 C14 H15 . . 109.7
H14 C14 H15 . . 108.2
O4 C15 C16 . . 116.65(17)
O4 C15 C12 . . 122.94(18)
C16 C15 C12 . . 120.40(18)
C9 C16 C15 . . 119.88(18)
C9 C16 H16 . . 120.1
C15 C16 H16 . . 120.1

loop_
_geom_bond_atom_site_label_1
_geom_bond_atom_site_label_2
_geom_bond_site_symmetry_2
_geom_bond_distance
P1 N1 . 1.5806(17)
P1 N4 . 1.5850(17)
P1 N5 . 1.6238(17)
P1 Cl1 . 2.0299(7)
P2 N1 . 1.5618(16)
P2 N2 . 1.5647(17)
P2 Cl3 . 2.0025(7)
P2 Cl2 . 2.0054(7)
P3 N3 . 1.5747(17)
P3 N2 . 1.5787(17)
P3 N6 . 1.6237(16)
P3 Cl4 . 2.0459(7)
P4 N3 . 1.5582(17)
P4 N4 . 1.5709(17)
P4 Cl5 . 1.9994(7)
P4 Cl6 . 2.0094(7)
N5 C1 . 1.417(2)
N5 H1 . 0.870(10)
N6 C9 . 1.423(2)
N6 H2 . 0.862(10)
O1 C4 . 1.378(2)
O1 C5 . 1.426(3)
O2 C7 . 1.381(2)
O2 C6 . 1.449(3)
O3 C12 . 1.378(2)
O3 C13 . 1.430(3)
O4 C15 . 1.374(2)
O4 C14 . 1.443(3)
C1 C2 . 1.390(3)
C1 C8 . 1.396(3)
C2 C3 . 1.381(3)
C2 H3 . 0.95
C3 C4 . 1.381(3)
C3 H4 . 0.95
C4 C7 . 1.396(3)
C5 C6 . 1.485(3)
C5 H5 . 0.99
C5 H6 . 0.99
C6 H7 . 0.99
C6 H8 . 0.99
C7 C8 . 1.391(3)
C8 H9 . 0.95
C9 C16 . 1.391(3)
C9 C10 . 1.391(3)
C10 C11 . 1.386(3)
C10 H10 . 0.95
C11 C12 . 1.381(3)
C11 H11 . 0.95
C12 C15 . 1.393(3)
C13 C14 . 1.501(3)
C13 H12 . 0.99
C13 H13 . 0.99
C14 H14 . 0.99
C14 H15 . 0.99
C15 C16 . 1.391(3)
C16 H16 . 0.95

loop_
_geom_hbond_atom_site_label_D
_geom_hbond_atom_site_label_H
_geom_hbond_atom_site_label_A
_geom_hbond_site_symmetry_A
_geom_hbond_distance_DH
_geom_hbond_distance_HA
_geom_hbond_distance_DA
_geom_hbond_angle_DHA
N5 H1 O2 4_566 0.870(10) 2.152(11) 3.010(2) 168.(2)
N6 H2 O1 4_465 0.862(10) 2.419(11) 3.268(2) 168.(2)

loop_
_geom_torsion_atom_site_label_1
_geom_torsion_atom_site_label_2
_geom_torsion_atom_site_label_3
_geom_torsion_atom_site_label_4
_geom_torsion_site_symmetry_1
_geom_torsion_site_symmetry_2
_geom_torsion_site_symmetry_3
_geom_torsion_site_symmetry_4
_geom_torsion
N2 P2 N1 P1 . . . . -36.1(2)
Cl3 P2 N1 P1 . . . . -161.61(13)
Cl2 P2 N1 P1 . . . . 89.62(15)
N4 P1 N1 P2 . . . . 80.46(17)
N5 P1 N1 P2 . . . . -159.53(14)
Cl1 P1 N1 P2 . . . . -44.26(16)
N1 P2 N2 P3 . . . . -32.49(19)
Cl3 P2 N2 P3 . . . . 90.79(14)
Cl2 P2 N2 P3 . . . . -160.02(12)
N3 P3 N2 P2 . . . . 70.10(17)
N6 P3 N2 P2 . . . . -166.28(14)
Cl4 P3 N2 P2 . . . . -52.65(16)
N4 P4 N3 P3 . . . . 30.5(2)
Cl5 P4 N3 P3 . . . . -94.51(17)
Cl6 P4 N3 P3 . . . . 156.48(15)
N2 P3 N3 P4 . . . . -72.47(19)
N6 P3 N3 P4 . . . . 166.58(15)
Cl4 P3 N3 P4 . . . . 51.67(18)
N3 P4 N4 P1 . . . . 37.34(18)
Cl5 P4 N4 P1 . . . . 164.16(11)
Cl6 P4 N4 P1 . . . . -86.46(14)
N1 P1 N4 P4 . . . . -77.22(16)
N5 P1 N4 P4 . . . . 160.89(13)
Cl1 P1 N4 P4 . . . . 46.41(15)
N1 P1 N5 C1 . . . . 51.9(2)
N4 P1 N5 C1 . . . . 179.88(17)
Cl1 P1 N5 C1 . . . . -63.73(18)
N3 P3 N6 C9 . . . . -51.8(2)
N2 P3 N6 C9 . . . . 179.12(17)
Cl4 P3 N6 C9 . . . . 63.29(18)
P1 N5 C1 C2 . . . . -179.98(15)
P1 N5 C1 C8 . . . . 1.2(3)
C8 C1 C2 C3 . . . . -3.0(3)
N5 C1 C2 C3 . . . . 178.14(18)
C1 C2 C3 C4 . . . . 0.5(3)
C5 O1 C4 C3 . . . . 163.60(19)
C5 O1 C4 C7 . . . . -16.1(3)
C2 C3 C4 O1 . . . . -177.01(18)
C2 C3 C4 C7 . . . . 2.7(3)
C4 O1 C5 C6 . . . . 47.6(2)
C7 O2 C6 C5 . . . . 42.0(3)
O1 C5 C6 O2 . . . . -62.5(3)
C6 O2 C7 C8 . . . . 169.64(19)
C6 O2 C7 C4 . . . . -10.7(3)
O1 C4 C7 O2 . . . . -3.3(3)
C3 C4 C7 O2 . . . . 176.95(18)
O1 C4 C7 C8 . . . . 176.34(18)
C3 C4 C7 C8 . . . . -3.4(3)
O2 C7 C8 C1 . . . . -179.48(17)
C4 C7 C8 C1 . . . . 0.8(3)
C2 C1 C8 C7 . . . . 2.4(3)
N5 C1 C8 C7 . . . . -178.88(18)
P3 N6 C9 C16 . . . . 10.8(3)
P3 N6 C9 C10 . . . . -169.54(15)
C16 C9 C10 C11 . . . . 2.0(3)
N6 C9 C10 C11 . . . . -177.75(18)
C9 C10 C11 C12 . . . . 0.0(3)
C13 O3 C12 C11 . . . . -160.14(19)
C13 O3 C12 C15 . . . . 20.0(3)
C10 C11 C12 O3 . . . . 178.42(18)
C10 C11 C12 C15 . . . . -1.8(3)
C12 O3 C13 C14 . . . . -50.9(2)
C15 O4 C14 C13 . . . . -42.4(2)
O3 C13 C14 O4 . . . . 64.0(2)
C14 O4 C15 C16 . . . . -169.02(18)
C14 O4 C15 C12 . . . . 12.0(3)
O3 C12 C15 O4 . . . . 0.4(3)
C11 C12 C15 O4 . . . . -179.37(19)
O3 C12 C15 C16 . . . . -178.55(18)
C11 C12 C15 C16 . . . . 1.6(3)
C10 C9 C16 C15 . . . . -2.1(3)
N6 C9 C16 C15 . . . . 177.63(18)
O4 C15 C16 C9 . . . . -178.78(18)
C12 C15 C16 C9 . . . . 0.3(3)
